data_1556384
loop_
_publ_author_name
'Wong, Emma'
'Jeck, Jonathan'
'Grau, Michaela'
'White, Andrew J. P.'
'Britovsek, George J. P.'

_publ_section_title
;
 A strong-field pentadentate ligand in iron-based alkane oxidation
 catalysis and implications for iron(iv) oxo intermediates
;
_journal_issue 4
_journal_name_full 'Catalysis Science &amp; Technology'
_journal_page_first 1116
_journal_paper_doi 10.1039/c3cy20823k
_journal_volume 3
_journal_year 2013
_chemical_formula_moiety 'C25 H24 Fe N6, 2(Cl O4), 0.625(C H2 Cl2)'
_chemical_formula_sum 'C25.63 H25.25 Cl3.25 Fe N6 O8'
_chemical_formula_weight 716.33
_space_group_IT_number 14
_space_group_name_Hall '-P 2ybc'
_space_group_name_H-M_alt 'P 1 21/c 1'
_symmetry_cell_setting monoclinic
_symmetry_space_group_name_H-M 'P 1 21/c 1'
_atom_sites_solution_hydrogens geom
_atom_sites_solution_primary direct
_atom_sites_solution_secondary difmap
_audit_creation_method SHELXL-97
_cell_angle_alpha 90.00
_cell_angle_beta 90.957(2)
_cell_angle_gamma 90.00
_cell_formula_units_Z 8
_cell_length_a 12.2117(3)
_cell_length_b 20.6062(4)
_cell_length_c 23.4209(5)
_cell_measurement_reflns_used 13991
_cell_measurement_temperature 173
_cell_measurement_theta_max 32.3709
_cell_measurement_theta_min 4.1948
_cell_volume 5892.7(2)
_computing_cell_refinement 'CrysAlis RED, Oxford Diffraction Ltd'
_computing_data_collection 'CrysAlis CCD, Oxford Diffraction Ltd'
_computing_data_reduction 'CrysAlis RED, Oxford Diffraction Ltd'
_computing_molecular_graphics 'Bruker SHELXTL'
_computing_publication_material 'Bruker SHELXTL'
_computing_structure_refinement 'SHELXL-97 (Sheldrick, 1997)'
_computing_structure_solution 'SHELXS-97 (Sheldrick, 1990)'
_diffrn_ambient_temperature 173
_diffrn_detector_area_resol_mean 15.9825
_diffrn_measured_fraction_theta_full 0.992
_diffrn_measured_fraction_theta_max 0.925
_diffrn_measurement_device_type 'OD Xcalibur 3'
_diffrn_measurement_method 'phi and omega scans'
_diffrn_radiation_monochromator graphite
_diffrn_radiation_source 'Enhance (Mo) X-ray Source'
_diffrn_radiation_type MoK\a
_diffrn_radiation_wavelength 0.71073
_diffrn_reflns_av_R_equivalents 0.0470
_diffrn_reflns_av_sigmaI/netI 0.0445
_diffrn_reflns_limit_h_max 18
_diffrn_reflns_limit_h_min -18
_diffrn_reflns_limit_k_max 30
_diffrn_reflns_limit_k_min -29
_diffrn_reflns_limit_l_max 35
_diffrn_reflns_limit_l_min -35
_diffrn_reflns_number 76794
_diffrn_reflns_theta_full 31.00
_diffrn_reflns_theta_max 32.44
_diffrn_reflns_theta_min 4.23
_exptl_absorpt_coefficient_mu 0.866
_exptl_absorpt_correction_T_max 0.935
_exptl_absorpt_correction_T_min 0.807
_exptl_absorpt_correction_type analytical
_exptl_absorpt_process_details
;
CrysAlisPro, Agilent Technologies,
Version 1.171.34.49 (release 20-01-2011 CrysAlis171 .NET)
(compiled Jan 20 2011,15:58:25)
Analytical numeric absorption correction using a multifaceted crystal
model based on expressions derived by R.C. Clark & J.S. Reid.
(Clark, R. C. & Reid, J. S. (1995). Acta Cryst. A51, 887-897)
;
_exptl_crystal_colour Red
_exptl_crystal_density_diffrn 1.615
_exptl_crystal_density_method 'not measured'
_exptl_crystal_description 'platy needles'
_exptl_crystal_F_000 2930
_exptl_crystal_size_max 0.48
_exptl_crystal_size_mid 0.13
_exptl_crystal_size_min 0.11
_refine_diff_density_max 1.455
_refine_diff_density_min -0.861
_refine_diff_density_rms 0.089
_refine_ls_extinction_method none
_refine_ls_goodness_of_fit_ref 1.037
_refine_ls_hydrogen_treatment constr
_refine_ls_matrix_type full
_refine_ls_number_parameters 980
_refine_ls_number_reflns 19647
_refine_ls_number_restraints 731
_refine_ls_restrained_S_all 1.070
_refine_ls_R_factor_all 0.1246
_refine_ls_R_factor_gt 0.0863
_refine_ls_shift/su_max 0.001
_refine_ls_shift/su_mean 0.000
_refine_ls_structure_factor_coef Fsqd
_refine_ls_weighting_details 'calc w=1/[\s^2^(Fo^2^)+(0.0964P)^2^+10.4268P] where P=(Fo^2^+2Fc^2^)/3'
_refine_ls_weighting_scheme calc
_refine_ls_wR_factor_gt 0.2159
_refine_ls_wR_factor_ref 0.2354
_reflns_number_gt 13208
_reflns_number_total 19647
_reflns_threshold_expression >2sigma(I)
_cod_data_source_file c3cy20823k.txt
_cod_data_source_block '[Fe(1)(CH3CN)](ClO4)2'
_cod_depositor_comments
;
The following automatic conversions were performed:

data item '_symmetry_cell_setting' value 'Monoclinic' was changed to
'monoclinic' in accordance with the
/home/saulius/struct/COD-crude-data/automatic-downloads/DataCite-retrospective/RSC/depositions/lib/dictionaries/cif_core.dic
dictionary named 'cif_core.dic' version 2.4.2 last updated on
2011-04-26.

Automatic conversion script
Id: cif_fix_values 6909 2019-04-08 15:41:33Z antanas 
;
_cod_original_sg_symbol_H-M P2(1)/c
_cod_database_code 1556384

loop_
_symmetry_equiv_pos_as_xyz
'x, y, z'
'-x, y+1/2, -z+1/2'
'-x, -y, -z'
'x, -y-1/2, z-1/2'

loop_
_atom_site_label
_atom_site_type_symbol
_atom_site_fract_x
_atom_site_fract_y
_atom_site_fract_z
_atom_site_U_iso_or_equiv
_atom_site_adp_type
_atom_site_occupancy
_atom_site_symmetry_multiplicity
_atom_site_calc_flag
_atom_site_refinement_flags
_atom_site_disorder_assembly
_atom_site_disorder_group
Fe1A Fe 0.06350(4) 0.29678(2) 0.441285(18) 0.02981(12) Uani 1 1 d . . .
N1A N 0.0645(3) 0.39391(14) 0.44013(12) 0.0428(7) Uani 1 1 d . . .
C2A C 0.1057(4) 0.41719(17) 0.38300(15) 0.0471(9) Uani 1 1 d . . .
H2AA H 0.0545 0.4501 0.3671 0.057 Uiso 1 1 calc R . .
H2AB H 0.1781 0.4381 0.3885 0.057 Uiso 1 1 calc R . .
C3A C 0.1156(3) 0.36212(16) 0.34142(14) 0.0355(7) Uani 1 1 d . . .
N4A N 0.1050(2) 0.30351(13) 0.36482(11) 0.0301(5) Uani 1 1 d . . .
C5A C 0.1147(3) 0.24884(16) 0.33378(13) 0.0319(6) Uani 1 1 d . . .
C6A C 0.1404(3) 0.25215(19) 0.27620(14) 0.0400(8) Uani 1 1 d . . .
H6AA H 0.1511 0.2138 0.2545 0.048 Uiso 1 1 calc R . .
C7A C 0.1501(3) 0.3132(2) 0.25136(15) 0.0450(9) Uani 1 1 d . . .
H7AA H 0.1650 0.3168 0.2118 0.054 Uiso 1 1 calc R . .
C8A C 0.1383(4) 0.36840(19) 0.28352(15) 0.0444(9) Uani 1 1 d . . .
H8AA H 0.1454 0.4101 0.2667 0.053 Uiso 1 1 calc R . .
C9A C 0.0927(3) 0.19075(15) 0.36739(14) 0.0325(6) Uani 1 1 d . . .
N10A N 0.0712(2) 0.20393(13) 0.42337(11) 0.0316(5) Uani 1 1 d . . .
C11A C 0.0488(3) 0.15315(16) 0.45777(15) 0.0369(7) Uani 1 1 d . . .
H11A H 0.0388 0.1609 0.4973 0.044 Uiso 1 1 calc R . .
C12A C 0.0401(4) 0.09044(18) 0.43755(18) 0.0467(9) Uani 1 1 d . . .
H12A H 0.0213 0.0562 0.4627 0.056 Uiso 1 1 calc R . .
C13A C 0.0585(4) 0.07771(19) 0.38099(19) 0.0528(10) Uani 1 1 d . . .
H13A H 0.0516 0.0349 0.3664 0.063 Uiso 1 1 calc R . .
C14A C 0.0876(4) 0.12870(18) 0.34535(17) 0.0469(9) Uani 1 1 d . . .
H14A H 0.1037 0.1209 0.3064 0.056 Uiso 1 1 calc R . .
C15A C -0.0498(4) 0.4151(2) 0.44973(18) 0.0549(12) Uani 1 1 d . . .
H15A H -0.0612 0.4589 0.4334 0.066 Uiso 1 1 calc R . .
H15B H -0.0634 0.4173 0.4912 0.066 Uiso 1 1 calc R . .
C16A C -0.1285(4) 0.3683(2) 0.42214(17) 0.0524(11) Uani 1 1 d . . .
N17A N -0.0914(3) 0.30622(16) 0.41803(12) 0.0405(7) Uani 1 1 d . . .
C18A C -0.1605(3) 0.2600(2) 0.39914(15) 0.0457(9) Uani 1 1 d . . .
H18A H -0.1346 0.2167 0.3959 0.055 Uiso 1 1 calc R . .
C19A C -0.2680(4) 0.2735(3) 0.3843(2) 0.0653(14) Uani 1 1 d . . .
H19A H -0.3155 0.2397 0.3716 0.078 Uiso 1 1 calc R . .
C20A C -0.3049(5) 0.3352(4) 0.3879(2) 0.085(2) Uani 1 1 d . . .
H20A H -0.3788 0.3451 0.3782 0.102 Uiso 1 1 calc R . .
C21A C -0.2345(5) 0.3838(3) 0.4059(2) 0.0733(17) Uani 1 1 d . . .
H21A H -0.2588 0.4276 0.4071 0.088 Uiso 1 1 calc R . .
C22A C 0.1422(4) 0.41421(19) 0.48698(17) 0.0539(11) Uani 1 1 d . . .
H22A H 0.1667 0.4594 0.4806 0.065 Uiso 1 1 calc R . .
H22B H 0.1054 0.4122 0.5243 0.065 Uiso 1 1 calc R . .
C23A C 0.2377(4) 0.3698(2) 0.48705(16) 0.0508(10) Uani 1 1 d . . .
N24A N 0.2158(3) 0.30852(15) 0.46811(12) 0.0387(6) Uani 1 1 d . . .
C25A C 0.2974(3) 0.2649(2) 0.46734(17) 0.0494(9) Uani 1 1 d . . .
H25A H 0.2822 0.2223 0.4541 0.059 Uiso 1 1 calc R . .
C26A C 0.4026(4) 0.2800(3) 0.4851(2) 0.0712(14) Uani 1 1 d . . .
H26A H 0.4589 0.2482 0.4837 0.085 Uiso 1 1 calc R . .
C27A C 0.4251(5) 0.3411(4) 0.5046(3) 0.0840(19) Uani 1 1 d . . .
H27A H 0.4970 0.3521 0.5174 0.101 Uiso 1 1 calc R . .
C28A C 0.3430(6) 0.3863(3) 0.5056(2) 0.0781(18) Uani 1 1 d . . .
H28A H 0.3579 0.4290 0.5190 0.094 Uiso 1 1 calc R . .
N30A N 0.0134(3) 0.28869(13) 0.51942(12) 0.0349(6) Uani 1 1 d . . .
C31A C -0.0235(3) 0.28554(18) 0.56373(15) 0.0389(7) Uani 1 1 d . . .
C32A C -0.0734(4) 0.2809(2) 0.61953(16) 0.0539(10) Uani 1 1 d . . .
H32A H -0.1446 0.2593 0.6158 0.081 Uiso 1 1 calc R . .
H32B H -0.0836 0.3246 0.6351 0.081 Uiso 1 1 calc R . .
H32C H -0.0255 0.2558 0.6453 0.081 Uiso 1 1 calc R . .
Fe1B Fe 0.55443(5) 0.37885(3) 0.18401(3) 0.05274(18) Uani 1 1 d D . .
N1B N 0.6661(4) 0.4470(3) 0.2020(2) 0.0833(16) Uani 1 1 d . A .
C2B C 0.7634(5) 0.4145(4) 0.2307(3) 0.104(3) Uani 1 1 d . . .
H2BA H 0.8308 0.4266 0.2104 0.125 Uiso 1 1 calc R A .
H2BB H 0.7706 0.4307 0.2704 0.125 Uiso 1 1 calc R . .
C3B C 0.7534(4) 0.3444(3) 0.2316(2) 0.0713(16) Uani 1 1 d . A .
N4B N 0.6558(3) 0.3215(2) 0.21362(16) 0.0586(10) Uani 1 1 d . A .
C5B C 0.6331(4) 0.2581(3) 0.21273(19) 0.0579(12) Uani 1 1 d . . .
C6B C 0.7106(5) 0.2129(4) 0.2306(2) 0.0790(17) Uani 1 1 d . A .
H6BA H 0.6944 0.1678 0.2306 0.095 Uiso 1 1 calc R . .
C7B C 0.8114(5) 0.2355(6) 0.2483(2) 0.112(3) Uani 1 1 d . . .
H7BA H 0.8663 0.2054 0.2600 0.134 Uiso 1 1 calc R A .
C8B C 0.8351(5) 0.3028(5) 0.2495(2) 0.103(3) Uani 1 1 d . A .
H8BA H 0.9046 0.3185 0.2621 0.124 Uiso 1 1 calc R . .
C9B C 0.5228(4) 0.2458(2) 0.18958(18) 0.0521(10) Uani 1 1 d . A .
N10B N 0.4690(3) 0.29995(18) 0.17282(15) 0.0489(8) Uani 1 1 d . A .
C11B C 0.3689(4) 0.2939(2) 0.14848(19) 0.0533(10) Uani 1 1 d . . .
H11B H 0.3312 0.3318 0.1361 0.064 Uiso 1 1 calc R A .
C12B C 0.3190(4) 0.2337(3) 0.1408(2) 0.0629(13) Uani 1 1 d . A .
H12B H 0.2480 0.2305 0.1238 0.075 Uiso 1 1 calc R . .
C13B C 0.3741(4) 0.1795(3) 0.1582(2) 0.0681(14) Uani 1 1 d . . .
H13B H 0.3413 0.1380 0.1532 0.082 Uiso 1 1 calc R A .
C14B C 0.4761(4) 0.1842(3) 0.1829(2) 0.0637(12) Uani 1 1 d . A .
H14B H 0.5144 0.1465 0.1952 0.076 Uiso 1 1 calc R . .
C15B C 0.6149(5) 0.4943(3) 0.2407(2) 0.0703(15) Uani 1 1 d . . .
H15C H 0.5700 0.5256 0.2184 0.084 Uiso 1 1 calc R A .
H15D H 0.6722 0.5188 0.2620 0.084 Uiso 1 1 calc R . .
C16B C 0.5445(4) 0.4583(2) 0.2814(2) 0.0515(10) Uani 1 1 d . A .
N17B N 0.5029(3) 0.40111(17) 0.26062(15) 0.0450(7) Uani 1 1 d . A .
C18B C 0.4386(3) 0.3663(2) 0.29479(18) 0.0444(8) Uani 1 1 d . . .
H18B H 0.4099 0.3262 0.2812 0.053 Uiso 1 1 calc R A .
C19B C 0.4124(3) 0.3868(2) 0.34927(18) 0.0480(9) Uani 1 1 d . A .
H19B H 0.3664 0.3608 0.3723 0.058 Uiso 1 1 calc R . .
C20B C 0.4524(4) 0.4437(2) 0.3697(2) 0.0572(11) Uani 1 1 d . . .
H20B H 0.4333 0.4585 0.4067 0.069 Uiso 1 1 calc R A .
C21B C 0.5215(4) 0.4802(2) 0.3359(2) 0.0571(11) Uani 1 1 d . A .
H21B H 0.5526 0.5195 0.3498 0.068 Uiso 1 1 calc R . .
C22B C 0.6972(6) 0.4752(4) 0.1467(3) 0.105(3) Uani 1 1 d . . .
H22C H 0.7702 0.4959 0.1504 0.126 Uiso 1 1 calc R A .
H22D H 0.6435 0.5089 0.1350 0.126 Uiso 1 1 calc R . .
C23B C 0.7003(5) 0.4219(4) 0.1016(2) 0.085(2) Uani 1 1 d . A .
N24B N 0.6310(3) 0.3722(2) 0.11036(17) 0.0667(12) Uani 1 1 d . A .
C25B C 0.6295(4) 0.3237(3) 0.0730(2) 0.0653(13) Uani 1 1 d . . .
H25B H 0.5813 0.2884 0.0795 0.078 Uiso 1 1 calc R A .
C26B C 0.6943(5) 0.3218(3) 0.0253(2) 0.0743(16) Uani 1 1 d . A .
H26B H 0.6900 0.2867 -0.0010 0.089 Uiso 1 1 calc R . .
C27B C 0.7661(5) 0.3732(4) 0.0172(2) 0.088(2) Uani 1 1 d . . .
H27B H 0.8132 0.3732 -0.0146 0.105 Uiso 1 1 calc R A .
C28B C 0.7691(6) 0.4236(4) 0.0548(3) 0.104(3) Uani 1 1 d . A .
H28B H 0.8171 0.4592 0.0491 0.125 Uiso 1 1 calc R . .
N30B N 0.4458(5) 0.4428(3) 0.1543(2) 0.0576(14) Uani 0.770(3) 1 d PDU A 1
C31B C 0.3847(9) 0.4807(4) 0.1400(4) 0.089(3) Uani 0.770(3) 1 d PDU A 1
C32B C 0.3025(12) 0.5333(6) 0.1231(6) 0.138(5) Uani 0.770(3) 1 d PDU A 1
H32D H 0.2636 0.5480 0.1570 0.207 Uiso 0.770(3) 1 calc PR A 1
H32E H 0.2497 0.5157 0.0951 0.207 Uiso 0.770(3) 1 calc PR A 1
H32F H 0.3413 0.5701 0.1062 0.207 Uiso 0.770(3) 1 calc PR A 1
N30" N 0.447(2) 0.4240(14) 0.1323(12) 0.101(8) Uiso 0.230(3) 1 d PDU A 2
C31" C 0.400(3) 0.4654(18) 0.1117(16) 0.109(9) Uiso 0.230(3) 1 d PDU A 2
C32" C 0.318(3) 0.511(2) 0.0840(19) 0.130(10) Uiso 0.230(3) 1 d PDU A 2
H32G H 0.2855 0.4907 0.0501 0.195 Uiso 0.230(3) 1 calc PR A 2
H32H H 0.3551 0.5514 0.0729 0.195 Uiso 0.230(3) 1 calc PR A 2
H32I H 0.2603 0.5214 0.1112 0.195 Uiso 0.230(3) 1 calc PR A 2
Cl1 Cl 0.0743(10) 0.0938(6) 0.6203(5) 0.045(2) Uani 0.353(4) 1 d PDU B 1
O11 O 0.0758(9) 0.0508(5) 0.5728(4) 0.045(3) Uiso 0.353(4) 1 d PDU B 1
O12 O 0.0701(10) 0.1616(4) 0.6045(4) 0.063(3) Uiso 0.353(4) 1 d PDU B 1
O13 O 0.1789(7) 0.0827(4) 0.6516(3) 0.0445(19) Uiso 0.353(4) 1 d PDU B 1
O14 O -0.0093(8) 0.0814(5) 0.6615(4) 0.058(2) Uiso 0.353(4) 1 d PDU B 1
Cl1A Cl 0.0678(8) 0.1010(5) 0.6180(4) 0.0367(17) Uani 0.367(8) 1 d PDU C 2
O11A O 0.0507(12) 0.0584(6) 0.5700(4) 0.045(3) Uiso 0.367(8) 1 d PDU C 2
O12A O 0.1102(7) 0.1627(4) 0.6002(3) 0.0341(18) Uiso 0.367(8) 1 d PDU C 2
O13A O 0.1445(8) 0.0694(4) 0.6573(4) 0.056(3) Uiso 0.367(8) 1 d PDU C 2
O14A O -0.0320(7) 0.1084(5) 0.6483(4) 0.055(2) Uiso 0.367(8) 1 d PDU C 2
Cl1B Cl 0.0327(9) 0.1037(5) 0.6190(4) 0.069(3) Uani 0.280(7) 1 d PDU D 3
O11B O 0.0256(12) 0.0606(6) 0.5710(5) 0.048(4) Uiso 0.280(7) 1 d PDU D 3
O12B O 0.1234(11) 0.1496(7) 0.6114(7) 0.079(5) Uiso 0.280(7) 1 d PDU D 3
O13B O 0.0511(14) 0.0683(7) 0.6707(5) 0.082(5) Uiso 0.280(7) 1 d PDU D 3
O14B O -0.0681(12) 0.1388(9) 0.6198(9) 0.141(9) Uiso 0.280(7) 1 d PD D 3
Cl2 Cl 0.2975(3) 0.59316(15) 0.43550(15) 0.0500(6) Uani 0.881(10) 1 d PDU E 1
O21 O 0.2935(6) 0.6583(2) 0.4567(3) 0.105(2) Uani 0.881(10) 1 d PDU E 1
O22 O 0.3491(6) 0.5939(4) 0.3831(3) 0.145(3) Uani 0.881(10) 1 d PDU E 1
O23 O 0.1890(4) 0.5707(3) 0.4306(3) 0.0928(18) Uani 0.881(10) 1 d PDU E 1
O24 O 0.3544(5) 0.5533(2) 0.4746(3) 0.0897(19) Uani 0.881(10) 1 d PDU E 1
Cl2A Cl 0.3038(15) 0.5997(10) 0.4239(10) 0.044(4) Uani 0.119(10) 1 d PDU E 2
O21A O 0.264(3) 0.6430(16) 0.4650(15) 0.070(9) Uiso 0.119(10) 1 d PDU E 2
O22A O 0.327(3) 0.634(2) 0.3737(13) 0.157(11) Uiso 0.119(10) 1 d PDU E 2
O23A O 0.223(3) 0.5524(16) 0.4116(18) 0.091(9) Uiso 0.119(10) 1 d PDU E 2
O24A O 0.399(2) 0.5681(16) 0.4443(16) 0.076(8) Uiso 0.119(10) 1 d PDU E 2
Cl3 Cl 0.1150(3) 0.43713(15) 0.66573(13) 0.0617(9) Uani 0.833(9) 1 d PDU F 1
O31 O 0.0361(4) 0.4334(2) 0.62048(17) 0.0693(14) Uani 0.833(9) 1 d PD F 1
O32 O 0.2175(5) 0.4569(3) 0.6393(3) 0.103(2) Uani 0.833(9) 1 d PDU F 1
O33 O 0.1305(5) 0.3774(3) 0.6908(3) 0.109(3) Uani 0.833(9) 1 d PD F 1
O34 O 0.0832(6) 0.4863(4) 0.7028(3) 0.134(3) Uani 0.833(9) 1 d PDU F 1
Cl3A Cl 0.1279(11) 0.4393(7) 0.6654(4) 0.047(4) Uani 0.167(9) 1 d PDU F 2
O31A O 0.088(3) 0.3886(13) 0.6320(11) 0.149(17) Uiso 0.167(9) 1 d PD F 2
O32A O 0.208(2) 0.4743(17) 0.6342(12) 0.126(10) Uiso 0.167(9) 1 d PDU F 2
O33A O 0.1814(14) 0.4154(9) 0.7158(6) 0.048(5) Uiso 0.167(9) 1 d PD F 2
O34A O 0.045(2) 0.4827(16) 0.6815(13) 0.145(10) Uiso 0.167(9) 1 d PDU F 2
Cl4 Cl 0.4549(4) 0.16379(18) 0.35137(14) 0.0635(10) Uani 0.706(12) 1 d PDU G 1
O41 O 0.5152(7) 0.1292(5) 0.3101(4) 0.116(3) Uani 0.706(12) 1 d PDU G 1
O42 O 0.4395(12) 0.2267(3) 0.3342(5) 0.171(5) Uani 0.706(12) 1 d PDU G 1
O43 O 0.5215(8) 0.1644(4) 0.4036(3) 0.133(4) Uani 0.706(12) 1 d PD G 1
O44 O 0.3593(7) 0.1321(5) 0.3640(6) 0.159(5) Uani 0.706(12) 1 d PD G 1
Cl4A Cl 0.4384(11) 0.1643(6) 0.3554(6) 0.099(4) Uani 0.294(12) 1 d PDU G 2
O41A O 0.5313(16) 0.1288(13) 0.3336(11) 0.151(9) Uiso 0.294(12) 1 d PDU G 2
O42A O 0.469(2) 0.2296(8) 0.3558(11) 0.141(8) Uiso 0.294(12) 1 d PDU G 2
O43A O 0.4203(18) 0.1408(9) 0.4097(6) 0.108(7) Uiso 0.294(12) 1 d PD G 2
O44A O 0.3504(13) 0.1526(9) 0.3179(7) 0.106(7) Uiso 0.294(12) 1 d PD G 2
C50 C 0.1725(15) 0.5579(11) 0.2807(8) 0.065(5) Uiso 0.361(3) 1 d PDU H 2
H50A H 0.1870 0.5907 0.3107 0.078 Uiso 0.361(3) 1 calc PR H 2
H50B H 0.1201 0.5259 0.2960 0.078 Uiso 0.361(3) 1 calc PR H 2
Cl7 Cl 0.1159(6) 0.5942(4) 0.2238(4) 0.134(2) Uani 0.361(3) 1 d PDU H 2
Cl8 Cl 0.2889(5) 0.5203(3) 0.2655(4) 0.0781(16) Uani 0.361(3) 1 d PDU H 2
C50A C 0.190(4) 0.5378(16) 0.2068(9) 0.136(11) Uiso 0.230(3) 1 d PDU I 3
H50C H 0.1130 0.5241 0.2017 0.163 Uiso 0.230(3) 1 calc PR I 3
H50D H 0.2358 0.5017 0.1926 0.163 Uiso 0.230(3) 1 calc PR I 3
Cl7A Cl 0.2088(11) 0.5994(5) 0.1630(6) 0.149(4) Uani 0.230(3) 1 d PDU I 3
Cl8A Cl 0.2135(16) 0.5422(7) 0.2761(6) 0.145(4) Uani 0.230(3) 1 d PDU I 3
C50B C 0.265(2) 0.521(3) 0.260(4) 0.074(13) Uiso 0.159(4) 1 d PDU J 4
H50E H 0.2866 0.5140 0.3007 0.089 Uiso 0.159(4) 1 calc PR J 4
H50F H 0.2622 0.4784 0.2414 0.089 Uiso 0.159(4) 1 calc PR J 4
Cl7B Cl 0.1402(12) 0.5523(7) 0.2588(8) 0.112(4) Uani 0.159(4) 1 d PDU J 4
Cl8B Cl 0.3624(14) 0.5643(10) 0.2303(9) 0.159(6) Uani 0.159(4) 1 d PDU J 4
C60 C 0.4297(13) 0.4321(13) -0.0071(9) 0.157(10) Uani 0.50 1 d P K -1
H60A H 0.4392 0.4227 -0.0482 0.188 Uiso 0.50 1 calc PR K -1
H60B H 0.4773 0.4019 0.0148 0.188 Uiso 0.50 1 calc PR K -1
Cl5 Cl 0.2960(3) 0.4180(2) 0.0102(2) 0.1148(14) Uani 0.50 1 d P K -1
Cl6 Cl 0.4764(4) 0.5207(2) 0.0084(2) 0.1218(15) Uani 0.50 1 d P K -1

loop_
_atom_site_aniso_label
_atom_site_aniso_U_11
_atom_site_aniso_U_22
_atom_site_aniso_U_33
_atom_site_aniso_U_23
_atom_site_aniso_U_13
_atom_site_aniso_U_12
Fe1A 0.0390(2) 0.0266(2) 0.0240(2) 0.00162(15) 0.00515(16) 0.00525(17)
N1A 0.068(2) 0.0292(13) 0.0319(14) 0.0031(11) 0.0144(14) 0.0082(13)
C2A 0.076(3) 0.0303(16) 0.0355(17) 0.0052(13) 0.0180(18) 0.0099(17)
C3A 0.0463(18) 0.0322(15) 0.0281(14) 0.0043(12) 0.0072(13) 0.0067(13)
N4A 0.0346(13) 0.0299(12) 0.0259(11) 0.0028(9) 0.0029(10) 0.0053(10)
C5A 0.0333(15) 0.0359(16) 0.0267(13) -0.0035(11) 0.0048(11) 0.0049(12)
C6A 0.047(2) 0.0460(19) 0.0267(15) -0.0051(13) 0.0069(13) 0.0054(15)
C7A 0.055(2) 0.054(2) 0.0256(15) 0.0050(14) 0.0085(15) 0.0074(18)
C8A 0.060(2) 0.0423(19) 0.0309(16) 0.0102(14) 0.0120(16) 0.0061(17)
C9A 0.0352(16) 0.0294(14) 0.0332(15) -0.0010(11) 0.0070(12) 0.0045(12)
N10A 0.0339(13) 0.0331(13) 0.0278(12) 0.0002(10) 0.0027(10) 0.0049(11)
C11A 0.0467(19) 0.0302(15) 0.0339(15) 0.0031(12) 0.0048(14) 0.0021(13)
C12A 0.060(2) 0.0283(16) 0.052(2) 0.0046(15) 0.0105(18) 0.0041(15)
C13A 0.069(3) 0.0314(17) 0.058(2) -0.0058(16) 0.017(2) 0.0028(17)
C14A 0.066(3) 0.0347(18) 0.0408(19) -0.0081(14) 0.0154(18) 0.0062(17)
C15A 0.081(3) 0.040(2) 0.044(2) 0.0050(16) 0.025(2) 0.026(2)
C16A 0.059(2) 0.058(2) 0.0401(19) 0.0090(17) 0.0184(18) 0.028(2)
N17A 0.0426(16) 0.0513(18) 0.0281(13) 0.0095(12) 0.0113(12) 0.0153(13)
C18A 0.0384(18) 0.065(2) 0.0343(17) 0.0057(16) 0.0051(14) 0.0063(17)
C19A 0.040(2) 0.110(4) 0.046(2) 0.013(2) 0.0029(18) 0.014(2)
C20A 0.053(3) 0.150(6) 0.053(3) 0.019(3) 0.005(2) 0.048(4)
C21A 0.070(3) 0.095(4) 0.056(3) 0.015(3) 0.011(2) 0.049(3)
C22A 0.088(3) 0.0351(18) 0.0385(19) -0.0052(15) 0.009(2) -0.012(2)
C23A 0.068(3) 0.050(2) 0.0336(18) 0.0013(15) 0.0023(17) -0.018(2)
N24A 0.0467(17) 0.0412(16) 0.0282(13) 0.0026(11) 0.0021(12) -0.0049(13)
C25A 0.043(2) 0.061(3) 0.043(2) 0.0065(18) -0.0046(16) 0.0015(18)
C26A 0.050(3) 0.103(4) 0.061(3) 0.012(3) -0.012(2) -0.004(3)
C27A 0.057(3) 0.124(6) 0.070(4) 0.010(4) -0.023(3) -0.027(4)
C28A 0.099(5) 0.091(4) 0.044(2) -0.001(2) -0.005(3) -0.050(4)
N30A 0.0450(16) 0.0307(13) 0.0290(12) 0.0025(10) 0.0033(11) 0.0058(11)
C31A 0.0458(19) 0.0399(18) 0.0311(15) 0.0014(13) 0.0035(14) 0.0067(14)
C32A 0.066(3) 0.065(3) 0.0309(17) 0.0043(17) 0.0170(18) 0.008(2)
Fe1B 0.0448(3) 0.0657(4) 0.0480(3) -0.0104(3) 0.0101(3) -0.0228(3)
N1B 0.078(3) 0.102(4) 0.071(3) -0.031(3) 0.030(2) -0.052(3)
C2B 0.047(3) 0.164(7) 0.103(5) -0.071(5) 0.022(3) -0.040(4)
C3B 0.054(3) 0.115(5) 0.046(2) -0.035(3) 0.017(2) -0.021(3)
N4B 0.0359(17) 0.092(3) 0.0479(19) -0.0233(19) 0.0061(14) -0.0086(18)
C5B 0.042(2) 0.088(4) 0.044(2) -0.011(2) 0.0059(17) 0.005(2)
C6B 0.056(3) 0.128(5) 0.054(3) 0.001(3) 0.008(2) 0.021(3)
C7B 0.047(3) 0.244(11) 0.044(3) -0.010(5) -0.001(2) 0.026(5)
C8B 0.041(3) 0.224(10) 0.045(3) -0.041(4) 0.005(2) -0.011(4)
C9B 0.044(2) 0.066(3) 0.047(2) -0.0140(19) 0.0131(17) -0.0050(19)
N10B 0.0437(18) 0.056(2) 0.0478(18) -0.0067(15) 0.0096(14) -0.0090(15)
C11B 0.042(2) 0.064(3) 0.054(2) -0.012(2) 0.0023(18) -0.0086(19)
C12B 0.046(2) 0.076(3) 0.067(3) -0.025(2) 0.011(2) -0.014(2)
C13B 0.060(3) 0.064(3) 0.081(3) -0.028(3) 0.020(3) -0.022(2)
C14B 0.062(3) 0.059(3) 0.071(3) -0.014(2) 0.016(2) -0.001(2)
C15B 0.077(3) 0.067(3) 0.068(3) -0.016(2) 0.019(3) -0.033(3)
C16B 0.048(2) 0.045(2) 0.062(3) -0.0087(18) 0.0081(19) -0.0049(17)
N17B 0.0390(16) 0.0467(17) 0.0496(18) -0.0060(14) 0.0058(14) -0.0050(13)
C18B 0.0336(17) 0.045(2) 0.054(2) -0.0004(16) 0.0069(16) -0.0001(15)
C19B 0.0402(19) 0.054(2) 0.050(2) 0.0004(17) 0.0091(16) 0.0037(17)
C20B 0.057(3) 0.054(2) 0.061(3) -0.010(2) 0.017(2) 0.011(2)
C21B 0.064(3) 0.042(2) 0.066(3) -0.0113(19) 0.013(2) 0.0030(19)
C22B 0.123(6) 0.123(6) 0.070(4) -0.026(4) 0.042(4) -0.085(5)
C23B 0.080(4) 0.116(5) 0.060(3) -0.014(3) 0.025(3) -0.051(4)
N24B 0.057(2) 0.095(3) 0.049(2) -0.013(2) 0.0081(17) -0.032(2)
C25B 0.052(3) 0.097(4) 0.047(2) -0.011(2) 0.005(2) -0.015(3)
C26B 0.062(3) 0.116(5) 0.046(2) -0.013(3) 0.008(2) -0.012(3)
C27B 0.062(3) 0.147(6) 0.055(3) -0.012(3) 0.023(3) -0.026(4)
C28B 0.085(4) 0.152(7) 0.077(4) -0.019(4) 0.038(3) -0.057(5)
N30B 0.075(4) 0.050(3) 0.048(3) -0.005(2) 0.003(2) -0.025(3)
C31B 0.116(7) 0.067(5) 0.084(6) 0.014(4) -0.030(5) -0.029(5)
C32B 0.157(10) 0.102(8) 0.151(10) 0.020(7) -0.077(9) -0.008(7)
Cl1 0.058(4) 0.036(3) 0.041(3) 0.001(2) -0.004(3) 0.002(2)
Cl1A 0.048(4) 0.027(2) 0.035(3) 0.0000(17) 0.007(3) -0.002(2)
Cl1B 0.133(8) 0.042(3) 0.033(3) -0.002(2) 0.006(5) -0.019(5)
Cl2 0.0489(9) 0.0411(9) 0.0604(13) -0.0015(9) 0.0114(9) -0.0050(7)
O21 0.118(5) 0.038(2) 0.157(6) -0.020(3) -0.051(4) 0.011(3)
O22 0.174(6) 0.128(5) 0.136(5) 0.047(4) 0.113(5) 0.033(5)
O23 0.075(3) 0.097(4) 0.108(4) -0.007(3) 0.019(3) -0.035(3)
O24 0.111(4) 0.063(3) 0.094(4) 0.007(3) -0.020(3) 0.021(3)
Cl2A 0.033(6) 0.047(6) 0.053(8) 0.019(5) -0.015(6) 0.000(4)
Cl3 0.0644(13) 0.0441(13) 0.0756(18) -0.0028(11) -0.0221(12) 0.0114(9)
O31 0.085(3) 0.067(3) 0.056(2) 0.0036(19) -0.015(2) -0.001(2)
O32 0.080(4) 0.070(3) 0.158(6) 0.051(4) 0.008(3) 0.000(3)
O33 0.104(4) 0.100(4) 0.122(5) 0.077(4) 0.001(4) 0.016(4)
O34 0.115(5) 0.148(6) 0.140(6) -0.103(5) -0.022(4) 0.016(4)
Cl3A 0.054(6) 0.056(7) 0.030(4) 0.015(4) 0.024(4) 0.006(4)
Cl4 0.079(2) 0.0463(15) 0.0658(14) 0.0057(12) 0.0134(12) -0.0078(13)
O41 0.115(6) 0.133(6) 0.101(6) -0.016(5) 0.017(5) 0.046(5)
O42 0.304(13) 0.056(4) 0.151(9) 0.029(5) -0.014(9) 0.033(6)
O43 0.157(9) 0.141(8) 0.100(6) -0.015(5) -0.046(6) 0.002(6)
O44 0.089(6) 0.147(8) 0.240(15) 0.016(8) 0.008(7) -0.047(6)
Cl4A 0.071(5) 0.066(5) 0.162(9) -0.049(5) 0.031(5) 0.004(4)
Cl7 0.102(4) 0.151(6) 0.149(6) 0.004(5) -0.042(4) 0.024(4)
Cl8 0.073(3) 0.072(3) 0.090(4) 0.000(2) 0.002(3) 0.007(2)
Cl7A 0.154(8) 0.094(6) 0.195(9) 0.038(6) -0.080(7) -0.018(6)
Cl8A 0.167(11) 0.094(7) 0.172(10) 0.032(7) -0.032(9) -0.023(8)
Cl7B 0.105(8) 0.081(7) 0.150(10) -0.001(7) -0.047(8) 0.009(6)
Cl8B 0.151(11) 0.143(10) 0.182(11) -0.003(10) -0.005(10) -0.011(9)
C60 0.069(9) 0.26(3) 0.141(15) -0.105(17) -0.017(10) 0.030(13)
Cl5 0.090(2) 0.134(3) 0.121(3) -0.034(3) 0.018(2) -0.015(2)
Cl6 0.114(4) 0.122(4) 0.129(4) -0.015(3) -0.026(3) 0.007(3)

loop_
_atom_type_symbol
_atom_type_description
_atom_type_scat_dispersion_real
_atom_type_scat_dispersion_imag
_atom_type_scat_source
C C 0.0033 0.0016 'International Tables Vol C Tables 4.2.6.8 and 6.1.1.4'
H H 0.0000 0.0000 'International Tables Vol C Tables 4.2.6.8 and 6.1.1.4'
N N 0.0061 0.0033 'International Tables Vol C Tables 4.2.6.8 and 6.1.1.4'
O O 0.0106 0.0060 'International Tables Vol C Tables 4.2.6.8 and 6.1.1.4'
Cl Cl 0.1484 0.1585 'International Tables Vol C Tables 4.2.6.8 and 6.1.1.4'
Fe Fe 0.3463 0.8444 'International Tables Vol C Tables 4.2.6.8 and 6.1.1.4'

loop_
_geom_angle_atom_site_label_1
_geom_angle_atom_site_label_2
_geom_angle_atom_site_label_3
_geom_angle
N4A Fe1A N30A 177.28(13)
N4A Fe1A N10A 81.55(11)
N30A Fe1A N10A 97.72(11)
N4A Fe1A N24A 91.52(12)
N30A Fe1A N24A 91.18(12)
N10A Fe1A N24A 98.04(12)
N4A Fe1A N17A 90.13(12)
N30A Fe1A N17A 87.31(12)
N10A Fe1A N17A 94.95(13)
N24A Fe1A N17A 167.01(14)
N4A Fe1A N1A 84.91(11)
N30A Fe1A N1A 95.77(12)
N10A Fe1A N1A 166.45(11)
N24A Fe1A N1A 82.86(14)
N17A Fe1A N1A 84.46(15)
C15A N1A C22A 113.2(3)
C15A N1A C2A 111.6(3)
C22A N1A C2A 110.0(3)
C15A N1A Fe1A 106.6(3)
C22A N1A Fe1A 105.8(2)
C2A N1A Fe1A 109.3(2)
C3A C2A N1A 111.4(3)
N4A C3A C8A 120.4(3)
N4A C3A C2A 114.1(3)
C8A C3A C2A 125.4(3)
C3A N4A C5A 121.7(3)
C3A N4A Fe1A 119.3(2)
C5A N4A Fe1A 118.8(2)
N4A C5A C6A 120.3(3)
N4A C5A C9A 112.1(3)
C6A C5A C9A 127.5(3)
C5A C6A C7A 118.1(3)
C8A C7A C6A 120.6(3)
C7A C8A C3A 118.8(3)
N10A C9A C14A 122.3(3)
N10A C9A C5A 113.2(3)
C14A C9A C5A 124.5(3)
C11A N10A C9A 117.5(3)
C11A N10A Fe1A 128.1(2)
C9A N10A Fe1A 114.1(2)
N10A C11A C12A 122.4(3)
C13A C12A C11A 119.8(3)
C12A C13A C14A 118.8(4)
C9A C14A C13A 119.1(3)
N1A C15A C16A 110.1(3)
N17A C16A C21A 120.6(5)
N17A C16A C15A 115.0(4)
C21A C16A C15A 124.1(4)
C18A N17A C16A 118.8(4)
C18A N17A Fe1A 128.1(3)
C16A N17A Fe1A 113.1(3)
N17A C18A C19A 122.0(5)
C20A C19A C18A 119.3(6)
C19A C20A C21A 119.6(5)
C16A C21A C20A 119.5(5)
C23A C22A N1A 108.5(3)
N24A C23A C28A 120.2(5)
N24A C23A C22A 115.0(4)
C28A C23A C22A 124.8(5)
C25A N24A C23A 118.9(4)
C25A N24A Fe1A 127.7(3)
C23A N24A Fe1A 113.4(3)
N24A C25A C26A 122.3(5)
C27A C26A C25A 119.3(6)
C26A C27A C28A 119.4(5)
C27A C28A C23A 120.0(5)
C31A N30A Fe1A 174.8(3)
N30A C31A C32A 178.4(5)
N4B Fe1B N10B 82.51(17)
N4B Fe1B N17B 91.69(15)
N10B Fe1B N17B 97.98(14)
N4B Fe1B N24B 87.66(19)
N10B Fe1B N24B 94.82(15)
N17B Fe1B N24B 166.99(15)
N4B Fe1B N30B 178.0(2)
N10B Fe1B N30B 98.84(19)
N17B Fe1B N30B 86.74(19)
N24B Fe1B N30B 93.6(2)
N4B Fe1B N1B 85.4(2)
N10B Fe1B N1B 167.9(2)
N17B Fe1B N1B 82.63(16)
N24B Fe1B N1B 84.36(17)
N30B Fe1B N1B 93.3(2)
N4B Fe1B N30" 163.3(9)
N10B Fe1B N30" 87.8(9)
N17B Fe1B N30" 103.1(9)
N24B Fe1B N30" 79.6(10)
N30B Fe1B N30" 18.6(9)
N1B Fe1B N30" 103.9(9)
C22B N1B C15B 113.3(6)
C22B N1B C2B 110.7(5)
C15B N1B C2B 110.8(5)
C22B N1B Fe1B 106.1(3)
C15B N1B Fe1B 107.4(3)
C2B N1B Fe1B 108.2(4)
C3B C2B N1B 112.4(5)
N4B C3B C8B 120.8(6)
N4B C3B C2B 114.8(6)
C8B C3B C2B 124.4(6)
C5B N4B C3B 122.1(5)
C5B N4B Fe1B 119.0(3)
C3B N4B Fe1B 118.7(4)
N4B C5B C6B 120.8(5)
N4B C5B C9B 111.4(4)
C6B C5B C9B 127.8(6)
C7B C6B C5B 117.8(8)
C6B C7B C8B 121.3(8)
C3B C8B C7B 117.2(6)
N10B C9B C14B 121.5(4)
N10B C9B C5B 113.8(4)
C14B C9B C5B 124.7(5)
C11B N10B C9B 118.7(4)
C11B N10B Fe1B 128.0(3)
C9B N10B Fe1B 113.3(3)
N10B C11B C12B 122.0(5)
C13B C12B C11B 118.6(5)
C12B C13B C14B 120.6(5)
C13B C14B C9B 118.6(5)
N1B C15B C16B 108.5(4)
N17B C16B C21B 121.9(4)
N17B C16B C15B 114.5(4)
C21B C16B C15B 123.6(4)
C18B N17B C16B 117.8(4)
C18B N17B Fe1B 128.4(3)
C16B N17B Fe1B 113.8(3)
N17B C18B C19B 122.3(4)
C20B C19B C18B 120.1(4)
C19B C20B C21B 119.1(4)
C16B C21B C20B 118.9(4)
N1B C22B C23B 109.4(5)
N24B C23B C28B 121.8(6)
N24B C23B C22B 114.9(4)
C28B C23B C22B 123.4(5)
C25B N24B C23B 118.3(4)
C25B N24B Fe1B 128.7(3)
C23B N24B Fe1B 112.7(3)
N24B C25B C26B 123.6(5)
C25B C26B C27B 117.4(5)
C28B C27B C26B 120.2(5)
C27B C28B C23B 118.7(6)
C31B N30B Fe1B 176.5(7)
N30B C31B C32B 177.7(11)
C31" N30" Fe1B 158(3)
N30" C31" C32" 168(5)
O11 Cl1 O14 115.6(9)
O11 Cl1 O12 113.7(9)
O14 Cl1 O12 108.8(9)
O11 Cl1 O13 105.6(8)
O14 Cl1 O13 104.9(8)
O12 Cl1 O13 107.6(9)
O14A Cl1A O11A 109.8(8)
O14A Cl1A O12A 111.3(8)
O11A Cl1A O12A 111.1(8)
O14A Cl1A O13A 106.2(7)
O11A Cl1A O13A 107.8(9)
O12A Cl1A O13A 110.4(8)
O13B Cl1B O14B 111.7(10)
O13B Cl1B O11B 110.7(9)
O14B Cl1B O11B 106.4(9)
O13B Cl1B O12B 108.9(10)
O14B Cl1B O12B 109.2(10)
O11B Cl1B O12B 109.9(9)
O22 Cl2 O23 111.8(5)
O22 Cl2 O24 110.8(4)
O23 Cl2 O24 108.5(4)
O22 Cl2 O21 108.3(5)
O23 Cl2 O21 107.4(4)
O24 Cl2 O21 109.9(4)
O22A Cl2A O21A 109.4(12)
O22A Cl2A O24A 109.9(12)
O21A Cl2A O24A 110.6(12)
O22A Cl2A O23A 108.9(12)
O21A Cl2A O23A 109.2(12)
O24A Cl2A O23A 108.8(12)
O33 Cl3 O34 115.0(5)
O33 Cl3 O31 110.9(4)
O34 Cl3 O31 108.2(4)
O33 Cl3 O32 108.4(4)
O34 Cl3 O32 108.1(5)
O31 Cl3 O32 105.9(4)
O31A Cl3A O34A 112.7(12)
O31A Cl3A O33A 110.9(11)
O34A Cl3A O33A 108.5(11)
O31A Cl3A O32A 109.1(11)
O34A Cl3A O32A 108.7(12)
O33A Cl3A O32A 106.7(11)
O42 Cl4 O44 113.6(7)
O42 Cl4 O41 110.2(6)
O44 Cl4 O41 111.2(6)
O42 Cl4 O43 108.1(6)
O44 Cl4 O43 106.7(6)
O41 Cl4 O43 106.7(6)
O43A Cl4A O42A 112.4(11)
O43A Cl4A O44A 112.6(11)
O42A Cl4A O44A 111.9(11)
O43A Cl4A O41A 106.6(11)
O42A Cl4A O41A 106.1(11)
O44A Cl4A O41A 106.7(10)
Cl8 C50 Cl7 112.4(12)
Cl8A C50A Cl7A 123(2)
Cl8B C50B Cl7B 117(2)
Cl5 C60 Cl6 113.1(10)

loop_
_geom_bond_atom_site_label_1
_geom_bond_atom_site_label_2
_geom_bond_distance
Fe1A N4A 1.875(3)
Fe1A N30A 1.946(3)
Fe1A N10A 1.962(3)
Fe1A N24A 1.968(3)
Fe1A N17A 1.969(3)
Fe1A N1A 2.002(3)
N1A C15A 1.483(5)
N1A C22A 1.499(6)
N1A C2A 1.515(4)
C2A C3A 1.502(5)
C3A N4A 1.333(4)
C3A C8A 1.395(4)
N4A C5A 1.347(4)
C5A C6A 1.392(4)
C5A C9A 1.460(4)
C6A C7A 1.393(5)
C7A C8A 1.372(5)
C9A N10A 1.369(4)
C9A C14A 1.380(5)
N10A C11A 1.351(4)
C11A C12A 1.380(5)
C12A C13A 1.373(6)
C13A C14A 1.392(6)
C15A C16A 1.499(7)
C16A N17A 1.361(5)
C16A C21A 1.380(7)
N17A C18A 1.343(6)
C18A C19A 1.381(6)
C19A C20A 1.354(9)
C20A C21A 1.381(10)
C22A C23A 1.482(7)
C23A N24A 1.363(5)
C23A C28A 1.393(7)
N24A C25A 1.342(5)
C25A C26A 1.379(6)
C26A C27A 1.366(9)
C27A C28A 1.370(10)
N30A C31A 1.140(4)
C31A C32A 1.454(5)
Fe1B N4B 1.839(5)
Fe1B N10B 1.947(3)
Fe1B N17B 1.966(3)
Fe1B N24B 1.980(4)
Fe1B N30B 1.987(6)
Fe1B N1B 1.997(4)
Fe1B N30" 2.002(16)
N1B C22B 1.475(7)
N1B C15B 1.479(7)
N1B C2B 1.512(10)
C2B C3B 1.451(10)
C3B N4B 1.343(6)
C3B C8B 1.375(10)
N4B C5B 1.336(7)
C5B C6B 1.387(8)
C5B C9B 1.466(6)
C6B C7B 1.374(10)
C7B C8B 1.417(12)
C9B N10B 1.350(6)
C9B C14B 1.398(7)
N10B C11B 1.346(6)
C11B C12B 1.392(6)
C12B C13B 1.363(8)
C13B C14B 1.368(8)
C15B C16B 1.492(6)
C16B N17B 1.370(5)
C16B C21B 1.385(6)
N17B C18B 1.339(5)
C18B C19B 1.386(6)
C19B C20B 1.355(6)
C20B C21B 1.389(7)
C22B C23B 1.524(9)
C23B N24B 1.348(7)
C23B C28B 1.394(7)
N24B C25B 1.327(7)
C25B C26B 1.381(6)
C26B C27B 1.390(9)
C27B C28B 1.360(9)
N30B C31B 1.127(10)
C31B C32B 1.527(14)
N30" C31" 1.129(17)
C31" C32" 1.52(2)
Cl1 O11 1.423(11)
Cl1 O14 1.439(11)
Cl1 O12 1.447(11)
Cl1 O13 1.480(11)
Cl1A O14A 1.428(9)
Cl1A O11A 1.438(10)
Cl1A O12A 1.438(10)
Cl1A O13A 1.456(11)
Cl1B O13B 1.428(11)
Cl1B O14B 1.429(12)
Cl1B O11B 1.435(10)
Cl1B O12B 1.469(11)
Cl2 O22 1.390(5)
Cl2 O23 1.406(5)
Cl2 O24 1.406(5)
Cl2 O21 1.432(5)
Cl2A O22A 1.403(13)
Cl2A O21A 1.405(13)
Cl2A O24A 1.408(13)
Cl2A O23A 1.416(13)
Cl3 O33 1.375(5)
Cl3 O34 1.394(5)
Cl3 O31 1.422(5)
Cl3 O32 1.464(6)
Cl3A O31A 1.387(13)
Cl3A O34A 1.404(13)
Cl3A O33A 1.428(12)
Cl3A O32A 1.428(13)
Cl4 O42 1.369(7)
Cl4 O44 1.374(8)
Cl4 O41 1.417(7)
Cl4 O43 1.457(8)
Cl4A O43A 1.381(12)
Cl4A O42A 1.395(12)
Cl4A O44A 1.398(12)
Cl4A O41A 1.451(12)
C50 Cl8 1.663(14)
C50 Cl7 1.668(14)
C50A Cl8A 1.646(17)
C50A Cl7A 1.650(18)
C50B Cl8B 1.647(19)
C50B Cl7B 1.652(19)
C60 Cl5 1.713(18)
C60 Cl6 1.95(2)
